data_7215462
loop_
_publ_author_name
'Biet, Thomas'
'Avarvari, Narcis'

_publ_section_title
;
 Electroactive tetrathiafulvalene based pyridine-mono and
 -bis(1,2,3-triazoles) click ligands: synthesis, crystal structures and
 coordination chemistry
;
_journal_issue 29
_journal_name_full CrystEngComm
_journal_page_first 6612
_journal_paper_doi 10.1039/c4ce00736k
_journal_volume 16
_journal_year 2014
_chemical_formula_moiety 'C26 H16 Co F12 N4 O4 S4'
_chemical_formula_sum 'C26 H16 Co F12 N4 O4 S4'
_chemical_formula_weight 863.60
_chemical_name_systematic
;
 ?
;
_space_group_IT_number 2
_symmetry_cell_setting triclinic
_symmetry_space_group_name_Hall '-P 1'
_symmetry_space_group_name_H-M 'P -1'
_atom_sites_solution_hydrogens geom
_atom_sites_solution_primary direct
_atom_sites_solution_secondary difmap
_audit_creation_method SHELXL-97
_cell_angle_alpha 80.437(12)
_cell_angle_beta 87.138(11)
_cell_angle_gamma 89.403(8)
_cell_formula_units_Z 4
_cell_length_a 12.2830(13)
_cell_length_b 12.8980(15)
_cell_length_c 22.171(4)
_cell_measurement_reflns_used 10774
_cell_measurement_temperature 293(2)
_cell_measurement_theta_max 23.99
_cell_measurement_theta_min 1.94
_cell_volume 3459.3(8)
_computing_cell_refinement 'Dirax/1sq (Duisenberg & Schreurs, 1989-2000)'
_computing_data_collection KappaCCD
_computing_data_reduction 'Denzo and Scalepak'
_computing_structure_refinement 'SHELXL-97 (Sheldrick, 1997)'
_computing_structure_solution 'SHELXL-97 (Sheldrick, 1990)'
_diffrn_ambient_temperature 293(2)
_diffrn_measured_fraction_theta_full 0.993
_diffrn_measured_fraction_theta_max 0.993
_diffrn_measurement_device_type area_detector
_diffrn_measurement_method CCD
_diffrn_radiation_monochromator graphite
_diffrn_radiation_source 'fine-focus sealed tube'
_diffrn_radiation_type MoK\a
_diffrn_radiation_wavelength 0.71073
_diffrn_reflns_av_R_equivalents 0.1527
_diffrn_reflns_av_sigmaI/netI 0.1680
_diffrn_reflns_limit_h_max 14
_diffrn_reflns_limit_h_min -14
_diffrn_reflns_limit_k_max 14
_diffrn_reflns_limit_k_min -14
_diffrn_reflns_limit_l_max 25
_diffrn_reflns_limit_l_min -25
_diffrn_reflns_number 43470
_diffrn_reflns_theta_full 23.99
_diffrn_reflns_theta_max 23.99
_diffrn_reflns_theta_min 1.94
_exptl_absorpt_coefficient_mu 0.841
_exptl_absorpt_correction_T_max 0.7450
_exptl_absorpt_correction_T_min 0.6658
_exptl_absorpt_correction_type multi-scan
_exptl_absorpt_process_details sadabs
_exptl_crystal_colour red
_exptl_crystal_density_diffrn 1.658
_exptl_crystal_density_meas ?
_exptl_crystal_density_method 'not measured'
_exptl_crystal_description plate
_exptl_crystal_F_000 1724
_exptl_crystal_size_max 0.3
_exptl_crystal_size_mid 0.2
_exptl_crystal_size_min 0.04
_refine_diff_density_max 0.634
_refine_diff_density_min -0.497
_refine_diff_density_rms 0.094
_refine_ls_extinction_method none
_refine_ls_goodness_of_fit_ref 1.026
_refine_ls_hydrogen_treatment constr
_refine_ls_matrix_type full
_refine_ls_number_parameters 919
_refine_ls_number_reflns 10774
_refine_ls_number_restraints 0
_refine_ls_restrained_S_all 1.026
_refine_ls_R_factor_all 0.2174
_refine_ls_R_factor_gt 0.0896
_refine_ls_shift/su_max 0.001
_refine_ls_shift/su_mean 0.000
_refine_ls_structure_factor_coef Fsqd
_refine_ls_weighting_details 'calc w=1/[\s^2^(Fo^2^)+(0.0485P)^2^+16.4000P] where P=(Fo^2^+2Fc^2^)/3'
_refine_ls_weighting_scheme calc
_refine_ls_wR_factor_gt 0.1577
_refine_ls_wR_factor_ref 0.2078
_reflns_number_gt 4771
_reflns_number_total 10774
_reflns_threshold_expression >2sigma(I)
_cod_data_source_file c4ce00736k2.cif
_cod_data_source_block 4
_cod_depositor_comments
;Adding full bibliography for 7215460--7215464.cif.

The following automatic conversions were performed:

'_exptl_crystal_density_meas' value 'not measured' was changed to '?'
- the value is perceived as not measured.

Automatic conversion script
Id: cif_fix_values 3008 2015-01-20 13:52:24Z robertas 
;
_cod_original_sg_symbol_H-M P-1
_cod_database_code 7215462

loop_
_symmetry_equiv_pos_as_xyz
'x, y, z'
'-x, -y, -z'

loop_
_atom_site_label
_atom_site_type_symbol
_atom_site_fract_x
_atom_site_fract_y
_atom_site_fract_z
_atom_site_U_iso_or_equiv
_atom_site_adp_type
_atom_site_occupancy
_atom_site_symmetry_multiplicity
_atom_site_calc_flag
_atom_site_refinement_flags
Co1 Co 0.12612(11) -0.37892(11) 0.27030(6) 0.0497(4) Uani 1 1 d .
Co2 Co 0.59781(11) 1.08629(11) 0.14034(6) 0.0501(4) Uani 1 1 d .
F1 F 0.4866(6) -0.4670(8) 0.3211(5) 0.136(4) Uani 1 1 d .
F2 F 0.4727(6) -0.6246(6) 0.3107(5) 0.137(4) Uani 1 1 d .
F3 F 0.4882(6) -0.5067(8) 0.2363(4) 0.142(4) Uani 1 1 d .
F4 F 0.1549(8) -0.7807(8) 0.2622(9) 0.268(10) Uani 1 1 d .
F5 F 0.0268(13) -0.6989(9) 0.2302(7) 0.213(7) Uani 1 1 d .
F6 F 0.0289(14) -0.7459(10) 0.3170(6) 0.238(9) Uani 1 1 d .
F7 F 0.2523(10) -0.4347(14) 0.0747(5) 0.213(8) Uani 1 1 d .
F8 F 0.148(2) -0.5567(13) 0.1020(8) 0.310(13) Uani 1 1 d .
F9 F 0.1052(11) -0.4312(15) 0.0382(5) 0.235(9) Uani 1 1 d .
F10 F -0.2298(8) -0.3539(12) 0.1506(9) 0.253(9) Uani 1 1 d .
F11 F -0.1863(7) -0.2156(9) 0.1567(7) 0.206(7) Uani 1 1 d .
F12 F -0.2344(8) -0.3145(14) 0.2304(5) 0.226(8) Uani 1 1 d .
F13 F 0.7140(14) 1.4301(10) 0.0674(7) 0.262(10) Uani 1 1 d .
F14 F 0.6615(13) 1.4415(10) 0.1525(6) 0.207(6) Uani 1 1 d .
F15 F 0.5705(14) 1.5011(9) 0.0840(10) 0.264(9) Uani 1 1 d .
F16 F 0.2333(7) 1.1964(10) 0.0981(4) 0.170(5) Uani 1 1 d .
F17 F 0.2823(8) 1.3107(8) 0.0240(5) 0.161(4) Uani 1 1 d .
F18 F 0.2989(7) 1.1532(9) 0.0187(5) 0.147(4) Uani 1 1 d .
F19 F 0.9993(9) 0.9633(13) 0.1702(5) 0.209(7) Uani 1 1 d .
F20 F 0.9077(9) 0.9847(17) 0.2405(5) 0.257(10) Uani 1 1 d .
F21 F 0.9869(14) 1.0959(9) 0.1948(10) 0.288(12) Uani 1 1 d .
F22 F 0.821(3) 1.0370(14) -0.0433(7) 0.353(17) Uani 1 1 d .
F23 F 0.9086(10) 1.1488(16) -0.0355(4) 0.223(8) Uani 1 1 d .
F24 F 0.7581(12) 1.170(2) -0.0578(5) 0.307(16) Uani 1 1 d .
S1 S 0.1974(2) 0.1144(2) 0.58868(12) 0.0649(8) Uani 1 1 d .
S2 S 0.2623(3) 0.1516(3) 0.45834(13) 0.0757(9) Uani 1 1 d .
S3 S 0.0843(2) -0.1058(2) 0.57694(12) 0.0617(8) Uani 1 1 d .
S4 S 0.1654(2) -0.0833(2) 0.44767(12) 0.0619(8) Uani 1 1 d .
S5 S 0.4702(2) 0.8886(2) 0.44429(11) 0.0577(8) Uani 1 1 d .
S6 S 0.3980(3) 0.6795(2) 0.42336(13) 0.0700(9) Uani 1 1 d .
S7 S 0.3877(2) 0.8231(2) 0.59024(12) 0.0594(8) Uani 1 1 d .
S8 S 0.3224(2) 0.6167(2) 0.56578(12) 0.0609(8) Uani 1 1 d .
O1 O 0.2834(5) -0.4275(5) 0.2919(3) 0.0560(18) Uani 1 1 d .
O2 O 0.0807(5) -0.5360(6) 0.2842(3) 0.062(2) Uani 1 1 d .
O3 O -0.0243(5) -0.3323(5) 0.2410(3) 0.0551(18) Uani 1 1 d .
O4 O 0.1703(6) -0.3979(6) 0.1812(3) 0.069(2) Uani 1 1 d .
O5 O 0.7458(5) 1.0500(6) 0.1769(3) 0.0575(19) Uani 1 1 d .
O6 O 0.6778(6) 1.1010(6) 0.0531(3) 0.0588(19) Uani 1 1 d .
O7 O 0.4502(5) 1.1265(6) 0.1042(3) 0.062(2) Uani 1 1 d .
O8 O 0.6265(7) 1.2429(7) 0.1377(4) 0.079(2) Uani 1 1 d .
N1 N 0.0772(6) -0.2709(6) 0.3804(3) 0.047(2) Uani 1 1 d .
N2 N 0.0779(7) -0.3646(7) 0.3626(4) 0.052(2) Uani 1 1 d .
N3 N 0.0891(8) -0.4381(7) 0.4116(5) 0.069(3) Uani 1 1 d .
N4 N 0.1784(6) -0.2170(6) 0.2561(3) 0.045(2) Uani 1 1 d .
N5 N 0.5260(6) 0.9635(6) 0.2674(3) 0.045(2) Uani 1 1 d .
N6 N 0.5246(6) 1.0607(7) 0.2324(3) 0.050(2) Uani 1 1 d .
N7 N 0.4635(6) 1.1233(6) 0.2613(4) 0.053(2) Uani 1 1 d .
N8 N 0.5599(6) 0.9238(6) 0.1394(3) 0.045(2) Uani 1 1 d .
C1 C 0.2713(9) 0.2581(9) 0.4973(5) 0.062(3) Uani 1 1 d .
C2 C 0.2404(8) 0.2414(8) 0.5571(5) 0.055(3) Uani 1 1 d .
C3 C 0.1987(8) 0.0669(9) 0.5192(4) 0.053(3) Uani 1 1 d .
C4 C 0.1544(8) -0.0267(9) 0.5149(4) 0.050(3) Uani 1 1 d .
C5 C 0.0896(8) -0.1962(8) 0.4781(4) 0.052(3) Uani 1 1 d .
C6 C 0.0552(8) -0.2049(8) 0.5365(4) 0.057(3) Uani 1 1 d .
H6 H 0.0158 -0.2637 0.5554 0.068 Uiso 1 1 calc R
C7 C 0.0844(7) -0.2827(9) 0.4429(4) 0.049(3) Uani 1 1 d .
C8 C 0.0903(9) -0.3891(9) 0.4605(5) 0.063(3) Uani 1 1 d .
H8 H 0.0946 -0.4229 0.5008 0.075 Uiso 1 1 calc R
C9 C 0.3167(12) 0.3582(10) 0.4593(6) 0.104(5) Uani 1 1 d .
H9A H 0.3314 0.3473 0.4179 0.155 Uiso 1 1 calc R
H9B H 0.3829 0.3768 0.4761 0.155 Uiso 1 1 calc R
H9C H 0.2644 0.4140 0.4599 0.155 Uiso 1 1 calc R
C10 C 0.2452(11) 0.3182(11) 0.6012(6) 0.097(4) Uani 1 1 d .
H10A H 0.2181 0.2852 0.6411 0.146 Uiso 1 1 calc R
H10B H 0.2014 0.3786 0.5873 0.146 Uiso 1 1 calc R
H10C H 0.3194 0.3396 0.6034 0.146 Uiso 1 1 calc R
C11 C 0.0494(7) -0.1780(7) 0.3352(4) 0.044(2) Uani 1 1 d .
H11A H 0.0303 -0.1202 0.3567 0.053 Uiso 1 1 calc R
H11B H -0.0139 -0.1941 0.3141 0.053 Uiso 1 1 calc R
C12 C 0.1406(7) -0.1446(8) 0.2892(4) 0.040(2) Uani 1 1 d .
C13 C 0.1735(7) -0.0397(8) 0.2757(4) 0.047(3) Uani 1 1 d .
H13 H 0.1467 0.0088 0.2994 0.057 Uiso 1 1 calc R
C14 C 0.2461(8) -0.0090(9) 0.2269(5) 0.057(3) Uani 1 1 d .
H14 H 0.2698 0.0603 0.2173 0.069 Uiso 1 1 calc R
C15 C 0.2823(8) -0.0816(10) 0.1931(5) 0.056(3) Uani 1 1 d .
H15 H 0.3299 -0.0619 0.1592 0.067 Uiso 1 1 calc R
C16 C 0.2493(8) -0.1841(9) 0.2085(5) 0.053(3) Uani 1 1 d .
H16 H 0.2768 -0.2330 0.1852 0.064 Uiso 1 1 calc R
C17 C 0.1045(12) -0.4065(10) 0.1415(6) 0.074(4) Uani 1 1 d .
C18 C -0.0075(10) -0.3806(10) 0.1427(5) 0.076(4) Uani 1 1 d .
H18 H -0.0471 -0.3886 0.1091 0.091 Uiso 1 1 calc R
C19 C -0.0606(9) -0.3444(8) 0.1907(5) 0.059(3) Uani 1 1 d .
C20 C 0.153(2) -0.456(2) 0.0865(10) 0.133(7) Uani 1 1 d .
C21 C -0.1760(11) -0.3071(14) 0.1825(8) 0.084(4) Uani 1 1 d .
C22 C 0.3189(8) -0.5186(9) 0.2876(4) 0.049(3) Uani 1 1 d .
C23 C 0.2610(9) -0.6089(9) 0.2820(5) 0.062(3) Uani 1 1 d .
H23 H 0.2995 -0.6706 0.2792 0.074 Uiso 1 1 calc R
C24 C 0.1462(9) -0.6099(9) 0.2802(5) 0.059(3) Uani 1 1 d .
C25 C 0.4392(10) -0.5319(10) 0.2905(7) 0.072(4) Uani 1 1 d .
C26 C 0.0917(17) -0.7098(11) 0.2746(9) 0.104(5) Uani 1 1 d .
C27 C 0.2812(9) 0.7907(10) 0.7049(5) 0.075(4) Uani 1 1 d .
H27A H 0.3128 0.8594 0.7004 0.113 Uiso 1 1 calc R
H27B H 0.3114 0.7459 0.7390 0.113 Uiso 1 1 calc R
H27C H 0.2037 0.7957 0.7119 0.113 Uiso 1 1 calc R
C28 C 0.2111(11) 0.5660(10) 0.6783(5) 0.089(4) Uani 1 1 d .
H28A H 0.2017 0.5073 0.6576 0.134 Uiso 1 1 calc R
H28B H 0.1411 0.5933 0.6890 0.134 Uiso 1 1 calc R
H28C H 0.2496 0.5435 0.7149 0.134 Uiso 1 1 calc R
C29 C 0.3056(8) 0.7451(9) 0.6473(4) 0.052(3) Uani 1 1 d .
C30 C 0.2762(8) 0.6513(9) 0.6366(4) 0.055(3) Uani 1 1 d .
C31 C 0.3777(8) 0.7400(8) 0.5352(5) 0.051(3) Uani 1 1 d .
C32 C 0.4121(8) 0.7677(8) 0.4761(4) 0.057(3) Uani 1 1 d .
C33 C 0.4145(8) 0.7774(9) 0.3603(4) 0.055(3) Uani 1 1 d .
H33 H 0.4009 0.7641 0.3214 0.066 Uiso 1 1 calc R
C34 C 0.4474(8) 0.8734(10) 0.3684(4) 0.055(3) Uani 1 1 d .
C35 C 0.4681(7) 0.9656(8) 0.3207(4) 0.041(2) Uani 1 1 d .
C36 C 0.4298(8) 1.0667(9) 0.3161(5) 0.056(3) Uani 1 1 d .
H36 H 0.3870 1.0926 0.3460 0.068 Uiso 1 1 calc R
C37 C 0.5946(7) 0.8795(8) 0.2481(4) 0.050(3) Uani 1 1 d .
H37A H 0.5925 0.8188 0.2804 0.060 Uiso 1 1 calc R
H37B H 0.6695 0.9037 0.2416 0.060 Uiso 1 1 calc R
C38 C 0.5570(7) 0.8473(9) 0.1894(4) 0.047(3) Uani 1 1 d .
C39 C 0.5237(8) 0.7476(9) 0.1869(5) 0.060(3) Uani 1 1 d .
H39 H 0.5241 0.6959 0.2216 0.072 Uiso 1 1 calc R
C40 C 0.4895(10) 0.7242(11) 0.1324(7) 0.078(4) Uani 1 1 d .
H40 H 0.4647 0.6572 0.1302 0.094 Uiso 1 1 calc R
C41 C 0.4927(9) 0.8008(11) 0.0816(6) 0.071(3) Uani 1 1 d .
H41 H 0.4717 0.7864 0.0441 0.085 Uiso 1 1 calc R
C42 C 0.5275(8) 0.8998(10) 0.0872(5) 0.061(3) Uani 1 1 d .
H42 H 0.5283 0.9522 0.0528 0.073 Uiso 1 1 calc R
C43 C 0.8367(8) 1.0534(8) 0.1486(5) 0.051(3) Uani 1 1 d .
C44 C 0.8588(8) 1.0737(10) 0.0857(5) 0.071(4) Uani 1 1 d .
H44 H 0.9308 1.0710 0.0709 0.085 Uiso 1 1 calc R
C45 C 0.7789(9) 1.0976(9) 0.0441(5) 0.063(3) Uani 1 1 d .
C46 C 0.8167(14) 1.132(3) -0.0251(8) 0.149(10) Uani 1 1 d .
C47 C 0.9315(10) 1.0182(19) 0.1897(7) 0.106(6) Uani 1 1 d .
C48 C 0.5729(13) 1.3149(10) 0.1084(6) 0.073(4) Uani 1 1 d .
C49 C 0.4734(12) 1.3084(11) 0.0813(5) 0.078(4) Uani 1 1 d .
H49 H 0.4435 1.3702 0.0609 0.094 Uiso 1 1 calc R
C50 C 0.4182(9) 1.2181(10) 0.0831(5) 0.057(3) Uani 1 1 d .
C51 C 0.635(2) 1.4222(13) 0.1023(9) 0.141(9) Uani 1 1 d .
C52 C 0.3087(13) 1.2238(13) 0.0557(7) 0.095(5) Uani 1 1 d .

loop_
_atom_site_aniso_label
_atom_site_aniso_U_11
_atom_site_aniso_U_22
_atom_site_aniso_U_33
_atom_site_aniso_U_23
_atom_site_aniso_U_13
_atom_site_aniso_U_12
Co1 0.0469(8) 0.0458(9) 0.0598(9) -0.0188(7) -0.0033(7) 0.0083(7)
Co2 0.0517(9) 0.0523(10) 0.0437(8) -0.0004(7) -0.0013(6) -0.0026(7)
F1 0.072(5) 0.151(8) 0.211(10) -0.093(8) -0.055(6) 0.032(5)
F2 0.072(5) 0.072(6) 0.253(11) 0.020(6) -0.035(6) 0.027(4)
F3 0.081(6) 0.204(11) 0.129(7) -0.004(7) 0.043(5) 0.012(6)
F4 0.102(8) 0.076(7) 0.66(3) -0.169(13) 0.013(12) -0.012(6)
F5 0.286(16) 0.118(10) 0.261(15) -0.077(10) -0.107(14) -0.062(10)
F6 0.340(19) 0.178(12) 0.193(12) -0.053(9) 0.118(13) -0.188(14)
F7 0.117(9) 0.41(3) 0.150(10) -0.164(13) 0.028(7) 0.027(11)
F8 0.53(4) 0.157(13) 0.255(19) -0.120(13) 0.17(2) 0.036(17)
F9 0.200(12) 0.44(3) 0.106(8) -0.156(13) -0.013(8) 0.066(13)
F10 0.098(8) 0.259(16) 0.48(3) -0.255(18) -0.135(12) 0.070(9)
F11 0.081(7) 0.120(9) 0.380(19) 0.073(11) -0.044(9) 0.019(6)
F12 0.081(7) 0.45(2) 0.121(8) 0.034(11) 0.004(6) 0.106(10)
F13 0.36(2) 0.136(11) 0.286(15) -0.088(11) 0.242(16) -0.131(12)
F14 0.318(17) 0.129(10) 0.184(12) -0.065(10) 0.040(12) -0.111(11)
F15 0.309(19) 0.045(7) 0.43(3) 0.008(10) -0.083(18) -0.014(9)
F16 0.068(5) 0.299(15) 0.120(7) 0.018(8) 0.019(5) 0.041(7)
F17 0.146(8) 0.129(8) 0.190(10) 0.035(7) -0.059(7) 0.055(7)
F18 0.093(6) 0.192(11) 0.171(9) -0.061(8) -0.050(6) 0.038(7)
F19 0.120(8) 0.36(2) 0.178(10) -0.143(12) -0.076(8) 0.128(11)
F20 0.118(9) 0.53(3) 0.092(8) 0.056(12) -0.030(7) 0.079(13)
F21 0.314(18) 0.106(9) 0.46(3) 0.009(12) -0.34(2) -0.040(10)
F22 0.72(5) 0.242(18) 0.102(11) -0.071(12) 0.149(19) -0.16(2)
F23 0.115(9) 0.44(3) 0.081(7) 0.042(10) 0.027(6) -0.034(11)
F24 0.115(9) 0.69(5) 0.068(7) 0.080(14) 0.003(6) 0.099(15)
S1 0.073(2) 0.072(2) 0.0528(17) -0.0226(15) 0.0135(15) -0.0057(16)
S2 0.106(3) 0.068(2) 0.0529(17) -0.0153(16) 0.0209(17) -0.0069(19)
S3 0.0674(19) 0.072(2) 0.0462(16) -0.0138(15) 0.0077(14) -0.0013(16)
S4 0.083(2) 0.0536(19) 0.0497(16) -0.0143(14) 0.0123(15) -0.0053(16)
S5 0.0700(19) 0.067(2) 0.0364(14) -0.0072(13) -0.0015(13) -0.0202(15)
S6 0.101(2) 0.060(2) 0.0502(17) -0.0153(15) 0.0132(16) -0.0177(18)
S7 0.0712(19) 0.064(2) 0.0442(15) -0.0118(14) -0.0024(14) -0.0153(16)
S8 0.085(2) 0.0515(19) 0.0447(16) -0.0061(14) 0.0029(14) -0.0068(16)
O1 0.049(4) 0.040(5) 0.080(5) -0.010(4) -0.012(4) 0.004(4)
O2 0.053(4) 0.052(5) 0.082(5) -0.015(4) 0.002(4) -0.002(4)
O3 0.045(4) 0.056(5) 0.070(5) -0.027(4) -0.006(4) 0.005(3)
O4 0.065(5) 0.077(6) 0.067(5) -0.023(4) -0.003(4) 0.010(4)
O5 0.042(4) 0.082(6) 0.047(4) -0.006(4) -0.007(3) 0.001(4)
O6 0.058(5) 0.078(6) 0.035(4) 0.006(3) 0.006(3) -0.016(4)
O7 0.054(4) 0.057(5) 0.072(5) -0.001(4) -0.010(4) 0.014(4)
O8 0.110(7) 0.060(6) 0.063(5) -0.003(5) 0.010(5) -0.026(5)
N1 0.063(5) 0.041(6) 0.035(5) -0.005(4) 0.001(4) 0.007(4)
N2 0.066(6) 0.041(6) 0.049(5) -0.006(5) -0.001(4) 0.002(5)
N3 0.084(7) 0.049(6) 0.071(7) 0.003(6) -0.018(5) 0.004(5)
N4 0.036(5) 0.052(6) 0.049(5) -0.019(4) -0.002(4) 0.013(4)
N5 0.056(5) 0.044(5) 0.034(5) 0.001(4) -0.005(4) -0.004(4)
N6 0.058(5) 0.044(6) 0.043(5) 0.005(4) 0.001(4) -0.005(5)
N7 0.053(5) 0.046(6) 0.060(6) -0.015(5) 0.006(4) 0.002(4)
N8 0.040(5) 0.056(6) 0.039(5) -0.009(5) 0.001(4) 0.007(4)
C1 0.081(8) 0.050(7) 0.056(7) -0.014(6) 0.009(6) 0.005(6)
C2 0.051(7) 0.058(8) 0.061(7) -0.021(6) 0.000(5) 0.003(6)
C3 0.055(7) 0.053(7) 0.053(6) -0.017(5) -0.007(5) 0.010(6)
C4 0.045(6) 0.069(8) 0.039(6) -0.021(5) 0.001(5) 0.015(6)
C5 0.063(7) 0.049(7) 0.041(6) -0.003(5) 0.002(5) 0.009(5)
C6 0.063(7) 0.051(7) 0.051(7) 0.003(5) -0.001(5) 0.000(6)
C7 0.045(6) 0.055(8) 0.049(7) -0.009(6) 0.001(5) -0.010(5)
C8 0.088(9) 0.052(8) 0.046(7) -0.001(6) -0.003(6) -0.014(7)
C9 0.141(13) 0.067(10) 0.100(10) -0.010(8) 0.008(9) -0.016(9)
C10 0.119(11) 0.099(11) 0.084(9) -0.049(8) 0.012(8) -0.017(9)
C11 0.049(6) 0.044(6) 0.041(5) -0.011(5) -0.004(5) 0.013(5)
C12 0.040(6) 0.043(7) 0.037(5) -0.001(5) -0.013(5) 0.008(5)
C13 0.048(6) 0.039(7) 0.054(6) -0.003(5) -0.002(5) 0.003(5)
C14 0.056(7) 0.052(7) 0.061(7) 0.004(6) -0.014(6) -0.016(6)
C15 0.039(6) 0.072(9) 0.057(7) -0.014(7) 0.003(5) -0.004(6)
C16 0.043(6) 0.070(9) 0.053(7) -0.029(6) -0.001(5) 0.017(6)
C17 0.092(10) 0.075(9) 0.060(8) -0.029(7) 0.015(7) 0.002(8)
C18 0.075(9) 0.092(10) 0.065(8) -0.026(7) -0.015(7) 0.012(8)
C19 0.061(7) 0.050(7) 0.073(8) -0.025(6) -0.012(7) 0.011(6)
C20 0.133(17) 0.17(2) 0.114(16) -0.079(15) 0.000(14) 0.021(15)
C21 0.050(9) 0.103(12) 0.101(11) -0.018(9) -0.031(8) 0.001(9)
C22 0.047(6) 0.055(8) 0.042(6) -0.003(5) 0.003(5) 0.016(6)
C23 0.050(7) 0.046(7) 0.094(9) -0.025(6) 0.000(6) 0.007(6)
C24 0.067(8) 0.041(7) 0.071(8) -0.015(6) 0.003(6) 0.002(6)
C25 0.057(8) 0.050(8) 0.101(10) 0.008(7) 0.010(8) 0.014(7)
C26 0.152(16) 0.045(10) 0.121(14) -0.028(9) -0.020(12) -0.013(11)
C27 0.066(8) 0.105(10) 0.058(7) -0.029(7) 0.012(6) -0.018(7)
C28 0.118(11) 0.074(9) 0.070(8) -0.002(7) 0.026(8) -0.025(8)
C29 0.047(6) 0.069(8) 0.044(6) -0.018(6) -0.007(5) 0.004(6)
C30 0.049(7) 0.069(8) 0.043(6) -0.001(6) 0.000(5) 0.000(6)
C31 0.043(6) 0.055(7) 0.052(6) 0.001(5) -0.007(5) -0.006(5)
C32 0.067(7) 0.060(8) 0.042(6) 0.004(5) -0.013(5) -0.007(6)
C33 0.063(7) 0.069(8) 0.034(6) -0.013(5) 0.003(5) -0.017(6)
C34 0.043(6) 0.081(9) 0.040(6) -0.003(6) 0.004(5) -0.008(6)
C35 0.045(6) 0.056(7) 0.023(5) -0.012(5) -0.005(4) -0.006(5)
C36 0.069(7) 0.057(8) 0.044(6) -0.013(6) 0.012(5) -0.012(6)
C37 0.037(6) 0.056(7) 0.053(6) 0.003(5) -0.002(5) 0.019(5)
C38 0.035(6) 0.054(8) 0.048(6) 0.000(6) -0.004(5) 0.015(5)
C39 0.056(7) 0.051(8) 0.068(8) 0.003(6) 0.014(6) 0.006(6)
C40 0.079(9) 0.064(9) 0.098(10) -0.035(9) 0.005(8) 0.011(7)
C41 0.063(8) 0.088(11) 0.070(8) -0.040(8) -0.005(6) 0.002(7)
C42 0.059(7) 0.065(9) 0.061(8) -0.016(6) -0.003(6) 0.003(6)
C43 0.045(7) 0.052(7) 0.057(7) -0.013(5) -0.004(6) -0.004(5)
C44 0.033(6) 0.125(11) 0.055(7) -0.019(7) 0.007(6) 0.002(7)
C45 0.042(7) 0.087(9) 0.054(7) -0.003(6) 0.020(6) -0.012(6)
C46 0.042(9) 0.34(3) 0.093(14) -0.112(18) 0.007(9) -0.023(14)
C47 0.033(7) 0.24(2) 0.061(9) -0.066(12) -0.014(7) -0.001(10)
C48 0.115(12) 0.052(9) 0.052(8) -0.016(7) 0.041(8) -0.021(9)
C49 0.093(10) 0.064(10) 0.072(9) 0.005(7) 0.003(8) 0.021(9)
C50 0.062(8) 0.048(8) 0.055(7) 0.003(6) 0.021(6) 0.014(7)
C51 0.28(3) 0.063(12) 0.083(12) -0.027(10) 0.075(15) -0.026(15)
C52 0.095(12) 0.090(12) 0.091(11) 0.012(9) -0.012(10) 0.045(10)

loop_
_atom_type_symbol
_atom_type_description
_atom_type_scat_dispersion_real
_atom_type_scat_dispersion_imag
_atom_type_scat_source
C C 0.0033 0.0016 'International Tables Vol C Tables 4.2.6.8 and 6.1.1.4'
H H 0.0000 0.0000 'International Tables Vol C Tables 4.2.6.8 and 6.1.1.4'
N N 0.0061 0.0033 'International Tables Vol C Tables 4.2.6.8 and 6.1.1.4'
O O 0.0106 0.0060 'International Tables Vol C Tables 4.2.6.8 and 6.1.1.4'
F F 0.0171 0.0103 'International Tables Vol C Tables 4.2.6.8 and 6.1.1.4'
S S 0.1246 0.1234 'International Tables Vol C Tables 4.2.6.8 and 6.1.1.4'
Co Co 0.3494 0.9721 'International Tables Vol C Tables 4.2.6.8 and 6.1.1.4'

loop_
_geom_angle_atom_site_label_1
_geom_angle_atom_site_label_2
_geom_angle_atom_site_label_3
_geom_angle
O3 Co1 O4 88.2(3)
O3 Co1 O2 91.5(3)
O4 Co1 O2 86.1(3)
O3 Co1 O1 174.7(3)
O4 Co1 O1 86.6(3)
O2 Co1 O1 88.3(3)
O3 Co1 N2 91.5(3)
O4 Co1 N2 178.0(3)
O2 Co1 N2 91.9(3)
O1 Co1 N2 93.7(3)
O3 Co1 N4 90.1(3)
O4 Co1 N4 93.6(3)
O2 Co1 N4 178.3(3)
O1 Co1 N4 89.9(3)
N2 Co1 N4 88.4(3)
O8 Co2 O5 90.4(3)
O8 Co2 O7 88.2(3)
O5 Co2 O7 178.5(3)
O8 Co2 O6 87.7(3)
O5 Co2 O6 87.8(3)
O7 Co2 O6 92.5(3)
O8 Co2 N8 176.6(3)
O5 Co2 N8 92.9(3)
O7 Co2 N8 88.6(3)
O6 Co2 N8 91.5(3)
O8 Co2 N6 95.1(3)
O5 Co2 N6 88.4(3)
O7 Co2 N6 91.4(3)
O6 Co2 N6 175.3(3)
N8 Co2 N6 85.9(3)
C2 S1 C3 95.8(5)
C3 S2 C1 95.8(5)
C6 S3 C4 95.1(5)
C5 S4 C4 95.3(5)
C32 S5 C34 94.0(5)
C33 S6 C32 93.4(5)
C29 S7 C31 95.5(5)
C31 S8 C30 95.8(5)
C22 O1 Co1 122.8(6)
C24 O2 Co1 123.7(7)
C19 O3 Co1 125.2(6)
C17 O4 Co1 124.4(7)
C43 O5 Co2 126.9(6)
C45 O6 Co2 124.1(6)
C50 O7 Co2 126.5(8)
C48 O8 Co2 124.3(9)
N2 N1 C7 110.2(8)
N2 N1 C11 118.0(7)
C7 N1 C11 130.7(8)
N3 N2 N1 108.3(8)
N3 N2 Co1 125.9(7)
N1 N2 Co1 120.3(6)
N2 N3 C8 107.4(9)
C12 N4 C16 117.3(9)
C12 N4 Co1 124.7(6)
C16 N4 Co1 117.9(7)
C35 N5 N6 109.4(8)
C35 N5 C37 129.9(8)
N6 N5 C37 120.3(7)
N7 N6 N5 108.7(7)
N7 N6 Co2 130.3(6)
N5 N6 Co2 120.5(6)
N6 N7 C36 107.2(8)
C42 N8 C38 118.0(9)
C42 N8 Co2 117.0(7)
C38 N8 Co2 124.6(7)
C2 C1 C9 127.8(10)
C2 C1 S2 116.9(9)
C9 C1 S2 115.2(8)
C1 C2 C10 127.2(11)
C1 C2 S1 116.8(8)
C10 C2 S1 115.9(8)
C4 C3 S2 124.9(8)
C4 C3 S1 121.7(8)
S2 C3 S1 113.4(6)
C3 C4 S3 123.0(7)
C3 C4 S4 123.1(8)
S3 C4 S4 113.9(7)
C6 C5 C7 123.2(10)
C6 C5 S4 116.5(8)
C7 C5 S4 119.4(7)
C5 C6 S3 119.2(9)
C8 C7 N1 103.5(9)
C8 C7 C5 131.2(10)
N1 C7 C5 125.2(9)
N3 C8 C7 110.5(9)
N1 C11 C12 112.8(7)
N4 C12 C13 122.0(9)
N4 C12 C11 116.5(9)
C13 C12 C11 120.9(9)
C14 C13 C12 119.2(9)
C15 C14 C13 118.7(10)
C14 C15 C16 120.2(10)
N4 C16 C15 122.6(9)
O4 C17 C18 127.1(10)
O4 C17 C20 114.8(14)
C18 C17 C20 118.1(14)
C19 C18 C17 123.4(11)
O3 C19 C18 128.7(10)
O3 C19 C21 113.7(10)
C18 C19 C21 117.5(11)
F9 C20 F7 107(2)
F9 C20 F8 108(2)
F7 C20 F8 105(2)
F9 C20 C17 115.3(18)
F7 C20 C17 112.8(17)
F8 C20 C17 107.7(19)
F10 C21 F11 101.1(14)
F10 C21 F12 102.1(15)
F11 C21 F12 105.4(16)
F10 C21 C19 115.8(14)
F11 C21 C19 115.4(13)
F12 C21 C19 115.2(12)
O1 C22 C23 129.2(9)
O1 C22 C25 115.3(10)
C23 C22 C25 115.5(10)
C22 C23 C24 122.4(9)
O2 C24 C23 128.2(10)
O2 C24 C26 113.3(12)
C23 C24 C26 118.5(12)
F2 C25 F3 105.1(11)
F2 C25 F1 107.6(12)
F3 C25 F1 101.1(11)
F2 C25 C22 115.9(11)
F3 C25 C22 111.3(11)
F1 C25 C22 114.5(11)
F6 C26 F4 109.2(16)
F6 C26 F5 100.1(18)
F4 C26 F5 102.7(16)
F6 C26 C24 116.0(15)
F4 C26 C24 114.6(16)
F5 C26 C24 112.5(14)
C30 C29 C27 127.0(10)
C30 C29 S7 117.3(8)
C27 C29 S7 115.6(8)
C29 C30 C28 128.7(10)
C29 C30 S8 116.8(8)
C28 C30 S8 114.5(9)
C32 C31 S8 123.7(8)
C32 C31 S7 123.2(8)
S8 C31 S7 113.0(6)
C31 C32 S5 125.1(8)
C31 C32 S6 120.4(8)
S5 C32 S6 114.5(6)
C34 C33 S6 118.9(8)
C33 C34 C35 127.0(9)
C33 C34 S5 116.2(8)
C35 C34 S5 116.8(8)
N5 C35 C36 104.6(8)
N5 C35 C34 124.5(9)
C36 C35 C34 130.6(9)
N7 C36 C35 110.0(9)
N5 C37 C38 111.9(7)
N8 C38 C39 122.0(10)
N8 C38 C37 115.7(9)
C39 C38 C37 122.3(10)
C38 C39 C40 119.2(11)
C41 C40 C39 119.3(12)
C40 C41 C42 118.5(11)
N8 C42 C41 123.0(11)
O5 C43 C44 128.0(9)
O5 C43 C47 113.6(10)
C44 C43 C47 117.9(10)
C45 C44 C43 123.0(9)
O6 C45 C44 129.5(9)
O6 C45 C46 112.9(11)
C44 C45 C46 117.5(11)
F24 C46 F23 119(3)
F24 C46 F22 98.0(19)
F23 C46 F22 95(2)
F24 C46 C45 119.5(15)
F23 C46 C45 116.7(15)
F22 C46 C45 100(2)
F20 C47 F19 110(2)
F20 C47 F21 101.9(16)
F19 C47 F21 100.9(15)
F20 C47 C43 116.1(12)
F19 C47 C43 116.5(12)
F21 C47 C43 109.3(17)
O8 C48 C49 128.5(12)
O8 C48 C51 110.2(16)
C49 C48 C51 121.3(17)
C50 C49 C48 123.9(12)
O7 C50 C49 126.7(11)
O7 C50 C52 115.0(12)
C49 C50 C52 118.2(12)
F13 C51 F14 109(3)
F13 C51 F15 107.3(17)
F14 C51 F15 101.8(16)
F13 C51 C48 114.6(14)
F14 C51 C48 112.3(14)
F15 C51 C48 111(2)
F17 C52 F16 109.0(13)
F17 C52 F18 104.7(14)
F16 C52 F18 103.1(16)
F17 C52 C50 117.1(15)
F16 C52 C50 110.1(12)
F18 C52 C50 111.9(12)

loop_
_geom_bond_atom_site_label_1
_geom_bond_atom_site_label_2
_geom_bond_distance
Co1 O3 2.041(6)
Co1 O4 2.075(7)
Co1 O2 2.075(7)
Co1 O1 2.079(6)
Co1 N2 2.138(8)
Co1 N4 2.160(8)
Co2 O8 2.045(8)
Co2 O5 2.046(6)
Co2 O7 2.046(7)
Co2 O6 2.106(6)
Co2 N8 2.155(8)
Co2 N6 2.165(8)
F1 C25 1.319(14)
F2 C25 1.276(12)
F3 C25 1.311(13)
F4 C26 1.249(17)
F5 C26 1.286(17)
F6 C26 1.219(18)
F7 C20 1.26(2)
F8 C20 1.29(3)
F9 C20 1.24(2)
F10 C21 1.223(15)
F11 C21 1.232(16)
F12 C21 1.242(16)
F13 C51 1.20(2)
F14 C51 1.24(2)
F15 C51 1.31(2)
F16 C52 1.294(16)
F17 C52 1.269(14)
F18 C52 1.333(16)
F19 C47 1.199(16)
F20 C47 1.160(16)
F21 C47 1.24(2)
F22 C46 1.35(3)
F23 C46 1.156(16)
F24 C46 1.10(2)
S1 C2 1.747(11)
S1 C3 1.749(10)
S2 C3 1.745(11)
S2 C1 1.748(11)
S3 C6 1.729(11)
S3 C4 1.763(11)
S4 C5 1.757(11)
S4 C4 1.764(9)
S5 C32 1.745(11)
S5 C34 1.762(10)
S6 C33 1.726(10)
S6 C32 1.778(11)
S7 C29 1.761(11)
S7 C31 1.763(10)
S8 C31 1.752(10)
S8 C30 1.767(10)
O1 C22 1.265(11)
O2 C24 1.252(11)
O3 C19 1.255(11)
O4 C17 1.243(13)
O5 C43 1.251(11)
O6 C45 1.249(11)
O7 C50 1.263(12)
O8 C48 1.244(15)
N1 N2 1.333(10)
N1 C7 1.376(11)
N1 C11 1.476(11)
N2 N3 1.330(10)
N3 C8 1.344(12)
N4 C12 1.345(11)
N4 C16 1.349(12)
N5 C35 1.352(10)
N5 N6 1.360(10)
N5 C37 1.473(11)
N6 N7 1.317(10)
N7 C36 1.356(12)
N8 C42 1.328(12)
N8 C38 1.355(11)
C1 C2 1.343(13)
C1 C9 1.515(16)
C2 C10 1.507(14)
C3 C4 1.349(13)
C5 C6 1.328(12)
C5 C7 1.468(13)
C7 C8 1.365(13)
C11 C12 1.494(12)
C12 C13 1.395(13)
C13 C14 1.375(13)
C14 C15 1.352(13)
C15 C16 1.370(14)
C17 C18 1.413(16)
C17 C20 1.552(19)
C18 C19 1.364(14)
C19 C21 1.502(15)
C22 C23 1.398(14)
C22 C25 1.489(14)
C23 C24 1.414(14)
C24 C26 1.484(17)
C27 C29 1.508(13)
C28 C30 1.521(14)
C29 C30 1.328(14)
C31 C32 1.346(12)
C33 C34 1.350(14)
C34 C35 1.469(13)
C35 C36 1.371(13)
C37 C38 1.524(13)
C38 C39 1.365(14)
C39 C40 1.380(15)
C40 C41 1.369(16)
C41 C42 1.377(15)
C43 C44 1.389(13)
C43 C47 1.533(16)
C44 C45 1.377(14)
C45 C46 1.57(2)
C48 C49 1.398(17)
C48 C51 1.57(2)
C49 C50 1.349(16)
C50 C52 1.499(18)
